data_4034340
loop_
_publ_author_name
'Porey, Arka'
'Santra, Surojit'
'Guin, Joyram'

_publ_section_title
;
 Highly Enantioselective Synthesis of Functionalized Glutarimide Using
 Oxidative N-Heterocyclic Carbene Catalysis: A Formal Synthesis of
 (-)-Paroxetine.
;
_journal_issue 9
_journal_name_full 'The Journal of organic chemistry'
_journal_page_first 5313
_journal_page_last 5327
_journal_paper_doi 10.1021/acs.joc.9b00320
_journal_volume 84
_journal_year 2019
_chemical_absolute_configuration ad
_chemical_formula_moiety 'C26 H30 N2 O3'
_chemical_formula_sum 'C26 H30 N2 O3'
_chemical_formula_weight 418.52
_space_group_crystal_system monoclinic
_space_group_IT_number 4
_space_group_name_Hall 'P 2yb'
_space_group_name_H-M_alt 'P 1 21 1'
_atom_sites_solution_hydrogens geom
_atom_sites_solution_primary iterative
_audit_creation_date 2018-11-07
_audit_creation_method
;
Olex2 1.2
(compiled 2018.05.29 svn.r3508 for OlexSys, GUI svn.r5506)
;
_cell_angle_alpha 90
_cell_angle_beta 94.265(7)
_cell_angle_gamma 90
_cell_formula_units_Z 4
_cell_length_a 11.060(2)
_cell_length_b 9.1934(17)
_cell_length_c 22.324(5)
_cell_measurement_reflns_used 4125
_cell_measurement_temperature 100(2)
_cell_measurement_theta_max 23.97
_cell_measurement_theta_min 2.40
_cell_volume 2263.6(8)
_computing_cell_refinement 'SAINT V8.38A (?, 2016)'
_computing_data_reduction 'SAINT V8.38A (?, 2016)'
_computing_molecular_graphics 'Olex2 (Dolomanov et al., 2009)'
_computing_publication_material 'Olex2 (Dolomanov et al., 2009)'
_computing_structure_refinement 'ShelXL (Sheldrick, 2015)'
_computing_structure_solution 'olex2.solve (Bourhis et al., 2015)'
_diffrn_ambient_temperature 99.98
_diffrn_measured_fraction_theta_full 0.998
_diffrn_measured_fraction_theta_max 0.993
_diffrn_measurement_device_type 'Bruker APEX-II CCD'
_diffrn_measurement_method '\f and \w scans'
_diffrn_radiation_type MoK\a
_diffrn_radiation_wavelength 0.71073
_diffrn_reflns_av_R_equivalents 0.1332
_diffrn_reflns_av_unetI/netI 0.1734
_diffrn_reflns_Laue_measured_fraction_full 0.998
_diffrn_reflns_Laue_measured_fraction_max 0.993
_diffrn_reflns_limit_h_max 13
_diffrn_reflns_limit_h_min -13
_diffrn_reflns_limit_k_max 10
_diffrn_reflns_limit_k_min -11
_diffrn_reflns_limit_l_max 27
_diffrn_reflns_limit_l_min -27
_diffrn_reflns_number 21754
_diffrn_reflns_point_group_measured_fraction_full 0.988
_diffrn_reflns_point_group_measured_fraction_max 0.978
_diffrn_reflns_theta_full 25.242
_diffrn_reflns_theta_max 25.748
_diffrn_reflns_theta_min 2.397
_diffrn_standards_number 0
_exptl_absorpt_coefficient_mu 0.080
_exptl_absorpt_correction_T_max 0.6463
_exptl_absorpt_correction_T_min 0.5201
_exptl_absorpt_correction_type multi-scan
_exptl_absorpt_process_details
;
SADABS-2016/2 (Bruker,2016/2) was used for absorption correction.
wR2(int) was 0.1609 before and 0.1263 after correction.
The Ratio of minimum to maximum transmission is 0.8047.
The \l/2 correction factor is Not present.
;
_exptl_crystal_colour colourless
_exptl_crystal_density_diffrn 1.228
_exptl_crystal_description needle
_exptl_crystal_F_000 896
_refine_diff_density_max 0.322
_refine_diff_density_min -0.308
_refine_diff_density_rms 0.075
_refine_ls_abs_structure_details
;
 Flack x determined using 1697 quotients [(I+)-(I-)]/[(I+)+(I-)]
 (Parsons, Flack and Wagner, Acta Cryst. B69 (2013) 249-259).
;
_refine_ls_abs_structure_Flack 0.8(10)
_refine_ls_extinction_coef 0.025(4)
_refine_ls_extinction_expression Fc^*^=kFc[1+0.001xFc^2^\l^3^/sin(2\q)]^-1/4^
_refine_ls_extinction_method SHELXL
_refine_ls_goodness_of_fit_ref 0.990
_refine_ls_hydrogen_treatment constr
_refine_ls_matrix_type full
_refine_ls_number_parameters 564
_refine_ls_number_reflns 8500
_refine_ls_number_restraints 1
_refine_ls_restrained_S_all 0.990
_refine_ls_R_factor_all 0.1287
_refine_ls_R_factor_gt 0.0810
_refine_ls_shift/su_max 0.001
_refine_ls_shift/su_mean 0.000
_refine_ls_structure_factor_coef Fsqd
_refine_ls_weighting_details 'w=1/[\s^2^(Fo^2^)+(0.0889P)^2^] where P=(Fo^2^+2Fc^2^)/3'
_refine_ls_weighting_scheme calc
_refine_ls_wR_factor_gt 0.1886
_refine_ls_wR_factor_ref 0.2241
_reflns_Friedel_coverage 0.846
_reflns_Friedel_fraction_full 0.976
_reflns_Friedel_fraction_max 0.960
_reflns_number_gt 5462
_reflns_number_total 8500
_reflns_threshold_expression 'I > 2\s(I)'
_cod_data_source_file jo9b00320_si_003.cif
_cod_data_source_block mo_ocjg100818_0m
_cod_database_code 4034340
_shelxl_version_number 2014-3
_shelx_space_group_comment
;
The symmetry employed for this shelxl refinement is uniquely defined
by the following loop, which should always be used as a source of
symmetry information in preference to the above space-group names.
They are only intended as comments.
;
_olex2_refinement_description
;
1. Fixed Uiso
 At 1.2 times of:
  All C(H) groups, All C(H,H) groups, All N(H) groups
 At 1.5 times of:
  All C(H,H,H) groups
2.a Ternary CH refined with riding coordinates:
 C00D(H00D), C00I(H00I), C00K(H00K), C00L(H00L), C00U(H00U), C00X(H00X)
2.b Secondary CH2 refined with riding coordinates:
 C00J(H00A,H00B), C00S(H00G,H00H), C00Z(H00C,H00E), C01B(H01R,H01S), C01D(H01B,
 H01C), C01H(H01Z,HA), C01I(H01D,H01F), C01J(H01,HB), C01K(H01G,H01H),
 C01N(H0AA,HC), C01O(H1AA,HD), C01P(H01M,H01N)
2.c Aromatic/amide H refined with riding coordinates:
 N008(H008), N00A(H00F), C00O(H00O), C00R(H00R), C00T(H00T), C00V(H00V),
 C00W(H00W), C00Y(H00Y), C010(H010), C012(H012), C014(H014), C016(H016),
 C018(H018), C019(H019), C01A(H01A), C01C(H01T), C01E(H01E), C01L(H01L)
2.d Idealised Me refined as rotating group:
 C01F(H01U,H01V,H01W), C01G(H01X,H01Y,H), C01M(H01I,H01J,H01K), C01Q(H01O,H01P,
 H01Q)
;
_olex2_submission_special_instructions 'No special instructions were received'

loop_
_space_group_symop_operation_xyz
'x, y, z'
'-x, y+1/2, -z'

loop_
_atom_site_label
_atom_site_type_symbol
_atom_site_fract_x
_atom_site_fract_y
_atom_site_fract_z
_atom_site_U_iso_or_equiv
_atom_site_adp_type
_atom_site_occupancy
_atom_site_site_symmetry_order
_atom_site_calc_flag
_atom_site_refinement_flags_posn
O001 O -0.0741(4) -0.7497(5) 0.00440(19) 0.0294(10) Uani 1 1 d .
O002 O -0.5605(4) -0.5567(5) -0.48268(19) 0.0275(10) Uani 1 1 d .
O003 O -0.2340(4) -0.4393(6) -0.0048(2) 0.0379(12) Uani 1 1 d .
O004 O -0.3844(4) -0.5556(6) -0.1929(2) 0.0418(12) Uani 1 1 d .
O005 O -0.1472(4) -0.4143(6) -0.3036(2) 0.0391(12) Uani 1 1 d .
O006 O -0.2808(4) -0.4907(6) -0.4980(2) 0.0446(14) Uani 1 1 d .
N007 N -0.2113(5) -0.4435(6) -0.4020(2) 0.0269(12) Uani 1 1 d .
N008 N 0.0356(5) -0.5451(6) 0.0261(2) 0.0267(12) Uani 1 1 d .
H008 H 0.0518 -0.4579 0.0126 0.032 Uiso 1 1 calc R
N009 N -0.3121(5) -0.5096(6) -0.0971(2) 0.0295(13) Uani 1 1 d .
N00A N -0.5365(5) -0.3429(6) -0.5322(2) 0.0273(12) Uani 1 1 d .
H00F H -0.5038 -0.2559 -0.5279 0.033 Uiso 1 1 calc R
C00B C -0.3013(5) -0.4436(7) -0.4494(3) 0.0283(15) Uani 1 1 d .
C00C C -0.0883(5) -0.4800(7) -0.4168(3) 0.0284(15) Uani 1 1 d .
C00D C -0.0955(6) -0.6558(6) -0.1202(3) 0.0252(14) Uani 1 1 d .
H00D H -0.1386 -0.7461 -0.1088 0.030 Uiso 1 1 calc R
C00E C -0.0424(5) -0.6263(7) -0.0088(3) 0.0262(14) Uani 1 1 d .
C00F C -0.5139(5) -0.4352(7) -0.4859(3) 0.0240(14) Uani 1 1 d .
C00G C -0.6061(6) -0.3684(6) -0.5866(3) 0.0271(15) Uani 1 1 d .
C00H C -0.2307(6) -0.4077(7) -0.3420(3) 0.0285(15) Uani 1 1 d .
C00I C -0.5833(6) -0.3470(7) -0.3605(3) 0.0281(15) Uani 1 1 d .
H00I H -0.6416 -0.3793 -0.3943 0.034 Uiso 1 1 calc R
C00J C 0.0248(6) -0.8108(7) -0.1881(3) 0.0359(16) Uani 1 1 d .
H00A H -0.0116 -0.7633 -0.2249 0.043 Uiso 1 1 calc R
H00B H -0.0287 -0.8922 -0.1781 0.043 Uiso 1 1 calc R
C00K C -0.4230(5) -0.3786(7) -0.4367(3) 0.0258(14) Uani 1 1 d .
H00K H -0.4172 -0.2708 -0.4414 0.031 Uiso 1 1 calc R
C00L C -0.4587(6) -0.4095(7) -0.3726(3) 0.0275(14) Uani 1 1 d .
H00L H -0.4641 -0.5175 -0.3683 0.033 Uiso 1 1 calc R
C00M C 0.0946(6) -0.5848(6) 0.0823(3) 0.0292(16) Uani 1 1 d .
C00N C -0.4336(6) -0.4758(7) -0.0801(3) 0.0284(15) Uani 1 1 d .
C00O C -0.0289(6) -0.3795(7) -0.4494(3) 0.0328(16) Uani 1 1 d .
H00O H -0.0668 -0.2902 -0.4611 0.039 Uiso 1 1 calc R
C00P C -0.2969(6) -0.5506(7) -0.1567(3) 0.0284(14) Uani 1 1 d .
C00Q C -0.6047(6) -0.3158(7) -0.0828(3) 0.0323(16) Uani 1 1 d .
C00R C -0.6594(6) -0.4127(8) -0.0456(3) 0.0351(17) Uani 1 1 d .
H00R H -0.7381 -0.3915 -0.0336 0.042 Uiso 1 1 calc R
C00S C -0.3556(6) -0.3589(8) -0.3295(3) 0.0298(15) Uani 1 1 d .
H00G H -0.3563 -0.2513 -0.3289 0.036 Uiso 1 1 calc R
H00H H -0.3717 -0.3925 -0.2887 0.036 Uiso 1 1 calc R
C00T C -0.7106(6) -0.4474(7) -0.5909(3) 0.0286(15) Uani 1 1 d .
H00T H -0.7358 -0.4964 -0.5565 0.034 Uiso 1 1 calc R
C00U C -0.0936(5) -0.5514(7) -0.0660(3) 0.0237(13) Uani 1 1 d .
H00U H -0.0402 -0.4670 -0.0741 0.028 Uiso 1 1 calc R
C00V C -0.4885(6) -0.5715(8) -0.0433(3) 0.0346(16) Uani 1 1 d .
H00V H -0.4488 -0.6587 -0.0302 0.042 Uiso 1 1 calc R
C00W C 0.0882(6) -0.4110(8) -0.4651(3) 0.0369(17) Uani 1 1 d .
H00W H 0.1306 -0.3444 -0.4884 0.044 Uiso 1 1 calc R
C00X C 0.0321(6) -0.7014(7) -0.1368(3) 0.0311(15) Uani 1 1 d .
H00X H 0.0714 -0.7527 -0.1010 0.037 Uiso 1 1 calc R
C00Y C -0.4891(6) -0.3495(7) -0.1000(3) 0.0295(15) Uani 1 1 d .
H00Y H -0.4491 -0.2853 -0.1253 0.035 Uiso 1 1 calc R
C00Z C -0.1722(6) -0.5851(7) -0.1721(3) 0.0288(15) Uani 1 1 d .
H00C H -0.1321 -0.4944 -0.1840 0.035 Uiso 1 1 calc R
H00E H -0.1764 -0.6517 -0.2071 0.035 Uiso 1 1 calc R
C010 C -0.5651(7) -0.3006(7) -0.6369(3) 0.0342(16) Uani 1 1 d .
H010 H -0.4901 -0.2498 -0.6341 0.041 Uiso 1 1 calc R
C011 C 0.0819(6) -0.6409(7) -0.4125(3) 0.0333(16) Uani 1 1 d .
C012 C 0.0416(7) -0.6743(7) 0.1234(3) 0.0352(17) Uani 1 1 d .
H012 H -0.0361 -0.7156 0.1138 0.042 Uiso 1 1 calc R
C013 C -0.7806(6) -0.4571(7) -0.6450(3) 0.0315(15) Uani 1 1 d .
C014 C 0.2078(6) -0.5253(7) 0.0968(3) 0.0322(16) Uani 1 1 d .
H014 H 0.2429 -0.4636 0.0687 0.039 Uiso 1 1 calc R
C015 C -0.2167(6) -0.4936(7) -0.0529(3) 0.0274(15) Uani 1 1 d .
C016 C 0.1417(6) -0.5423(8) -0.4459(3) 0.0343(16) Uani 1 1 d .
H016 H 0.2216 -0.5639 -0.4562 0.041 Uiso 1 1 calc R
C017 C 0.2711(6) -0.5538(8) 0.1515(3) 0.0373(17) Uani 1 1 d .
C018 C -0.7416(7) -0.3842(8) -0.6952(3) 0.0394(18) Uani 1 1 d .
H018 H -0.7895 -0.3881 -0.7323 0.047 Uiso 1 1 calc R
C019 C -0.0364(6) -0.6080(8) -0.3981(3) 0.0329(16) Uani 1 1 d .
H019 H -0.0801 -0.6748 -0.3754 0.039 Uiso 1 1 calc R
C01A C -0.6028(6) -0.5386(8) -0.0256(3) 0.0366(16) Uani 1 1 d .
H01A H -0.6418 -0.6027 0.0002 0.044 Uiso 1 1 calc R
C01B C -0.6285(7) -0.4094(9) -0.3023(3) 0.0430(19) Uani 1 1 d .
H01R H -0.6271 -0.5170 -0.3040 0.052 Uiso 1 1 calc R
H01S H -0.5737 -0.3781 -0.2676 0.052 Uiso 1 1 calc R
C01C C -0.6354(7) -0.3075(8) -0.6914(3) 0.0423(18) Uani 1 1 d .
H01T H -0.6094 -0.2591 -0.7258 0.051 Uiso 1 1 calc R
C01D C 0.1167(6) -0.5783(8) -0.1515(3) 0.0375(17) Uani 1 1 d .
H01B H 0.1238 -0.5087 -0.1176 0.045 Uiso 1 1 calc R
H01C H 0.0821 -0.5258 -0.1875 0.045 Uiso 1 1 calc R
C01E C 0.1025(8) -0.7020(8) 0.1775(3) 0.0429(19) Uani 1 1 d .
H01E H 0.0659 -0.7616 0.2059 0.051 Uiso 1 1 calc R
C01F C -0.8983(6) -0.5427(9) -0.6504(4) 0.047(2) Uani 1 1 d .
H01U H -0.8809 -0.6449 -0.6589 0.070 Uiso 1 1 calc GR
H01V H -0.9520 -0.5026 -0.6832 0.070 Uiso 1 1 calc GR
H01W H -0.9378 -0.5359 -0.6127 0.070 Uiso 1 1 calc GR
C01G C 0.1422(7) -0.7801(9) -0.3916(4) 0.048(2) Uani 1 1 d .
H01X H 0.1176 -0.8586 -0.4196 0.073 Uiso 1 1 calc GR
H01Y H 0.1180 -0.8044 -0.3514 0.073 Uiso 1 1 calc GR
H H 0.2304 -0.7681 -0.3900 0.073 Uiso 1 1 calc GR
C01H C -0.5878(7) -0.1813(8) -0.3589(4) 0.0441(19) Uani 1 1 d .
H01Z H -0.5617 -0.1418 -0.3971 0.053 Uiso 1 1 calc R
HA H -0.5313 -0.1450 -0.3258 0.053 Uiso 1 1 calc R
C01I C 0.1495(7) -0.8708(8) -0.2001(4) 0.046(2) Uani 1 1 d .
H01D H 0.1833 -0.9255 -0.1645 0.055 Uiso 1 1 calc R
H01F H 0.1415 -0.9386 -0.2346 0.055 Uiso 1 1 calc R
C01J C -0.7630(7) -0.1924(10) -0.2934(4) 0.051(2) Uani 1 1 d .
H01 H -0.8480 -0.1614 -0.2902 0.061 Uiso 1 1 calc R
HB H -0.7139 -0.1548 -0.2578 0.061 Uiso 1 1 calc R
C01K C 0.2353(7) -0.7471(9) -0.2137(4) 0.049(2) Uani 1 1 d .
H01G H 0.3171 -0.7870 -0.2188 0.058 Uiso 1 1 calc R
H01H H 0.2061 -0.6992 -0.2518 0.058 Uiso 1 1 calc R
C01L C 0.2158(7) -0.6452(8) 0.1918(3) 0.044(2) Uani 1 1 d .
H01L H 0.2573 -0.6679 0.2294 0.053 Uiso 1 1 calc R
C01M C -0.6699(7) -0.1809(9) -0.1058(4) 0.050(2) Uani 1 1 d .
H01I H -0.7161 -0.2028 -0.1439 0.074 Uiso 1 1 calc GR
H01J H -0.6107 -0.1042 -0.1122 0.074 Uiso 1 1 calc GR
H01K H -0.7254 -0.1480 -0.0764 0.074 Uiso 1 1 calc GR
C01N C -0.7568(7) -0.3578(9) -0.2938(4) 0.050(2) Uani 1 1 d .
H0AA H -0.7831 -0.3961 -0.2554 0.059 Uiso 1 1 calc R
HC H -0.8126 -0.3960 -0.3268 0.059 Uiso 1 1 calc R
C01O C -0.7164(7) -0.1287(9) -0.3497(4) 0.052(2) Uani 1 1 d .
H1AA H -0.7167 -0.0213 -0.3469 0.062 Uiso 1 1 calc R
HD H -0.7713 -0.1571 -0.3848 0.062 Uiso 1 1 calc R
C01P C 0.2428(6) -0.6358(9) -0.1632(4) 0.047(2) Uani 1 1 d .
H01M H 0.2949 -0.5538 -0.1740 0.056 Uiso 1 1 calc R
H01N H 0.2803 -0.6812 -0.1261 0.056 Uiso 1 1 calc R
C01Q C 0.3925(7) -0.4849(10) 0.1659(4) 0.054(2) Uani 1 1 d .
H01O H 0.4438 -0.5009 0.1326 0.081 Uiso 1 1 calc GR
H01P H 0.4310 -0.5286 0.2026 0.081 Uiso 1 1 calc GR
H01Q H 0.3822 -0.3803 0.1721 0.081 Uiso 1 1 calc GR

loop_
_atom_site_aniso_label
_atom_site_aniso_U_11
_atom_site_aniso_U_22
_atom_site_aniso_U_33
_atom_site_aniso_U_23
_atom_site_aniso_U_13
_atom_site_aniso_U_12
O001 0.039(3) 0.021(2) 0.029(2) 0.0007(18) 0.007(2) -0.0013(19)
O002 0.029(2) 0.023(2) 0.030(3) -0.0008(19) 0.0016(18) -0.0008(19)
O003 0.038(3) 0.050(3) 0.027(3) -0.016(2) 0.004(2) 0.006(2)
O004 0.036(3) 0.057(3) 0.032(3) -0.006(2) -0.002(2) 0.011(2)
O005 0.038(3) 0.059(3) 0.020(2) 0.000(2) -0.004(2) 0.003(2)
O006 0.036(3) 0.076(4) 0.022(3) -0.012(2) 0.004(2) 0.002(3)
N007 0.028(3) 0.031(3) 0.022(3) 0.002(2) 0.002(2) 0.001(2)
N008 0.040(3) 0.019(3) 0.020(3) 0.004(2) -0.001(2) 0.003(2)
N009 0.031(3) 0.032(3) 0.025(3) 0.000(2) 0.000(2) 0.004(2)
N00A 0.036(3) 0.024(3) 0.021(3) 0.002(2) -0.004(2) 0.000(2)
C00B 0.027(3) 0.037(4) 0.021(3) 0.001(3) 0.003(3) -0.005(3)
C00C 0.023(3) 0.036(4) 0.026(4) -0.003(3) 0.004(3) 0.001(3)
C00D 0.031(4) 0.021(3) 0.024(3) -0.002(3) 0.001(3) 0.002(3)
C00E 0.028(3) 0.024(3) 0.028(4) -0.001(3) 0.007(3) 0.003(3)
C00F 0.023(3) 0.025(3) 0.024(3) -0.005(3) 0.003(3) 0.003(3)
C00G 0.036(4) 0.018(3) 0.025(4) -0.002(3) -0.009(3) 0.004(3)
C00H 0.037(4) 0.031(4) 0.018(3) 0.000(3) 0.002(3) -0.002(3)
C00I 0.028(3) 0.031(3) 0.025(4) -0.002(3) 0.001(3) 0.000(3)
C00J 0.040(4) 0.032(4) 0.037(4) -0.008(3) 0.006(3) -0.001(3)
C00K 0.028(3) 0.022(3) 0.027(4) 0.002(3) 0.000(3) 0.000(3)
C00L 0.035(4) 0.025(3) 0.022(3) 0.002(3) 0.000(3) 0.002(3)
C00M 0.041(4) 0.023(4) 0.023(4) -0.005(3) -0.001(3) 0.007(3)
C00N 0.027(3) 0.035(4) 0.023(3) -0.004(3) 0.002(3) 0.000(3)
C00O 0.034(4) 0.032(4) 0.033(4) 0.002(3) 0.001(3) 0.001(3)
C00P 0.031(4) 0.031(3) 0.022(4) 0.000(3) -0.002(3) -0.001(3)
C00Q 0.032(4) 0.036(4) 0.029(4) -0.002(3) 0.005(3) 0.005(3)
C00R 0.027(4) 0.049(4) 0.029(4) -0.004(3) 0.004(3) 0.004(3)
C00S 0.034(4) 0.038(4) 0.017(3) -0.002(3) 0.003(3) -0.002(3)
C00T 0.037(4) 0.028(3) 0.020(3) 0.000(3) -0.002(3) 0.006(3)
C00U 0.026(3) 0.028(3) 0.018(3) -0.001(3) 0.005(2) 0.000(3)
C00V 0.037(4) 0.039(4) 0.028(4) 0.004(3) 0.002(3) 0.004(3)
C00W 0.034(4) 0.045(4) 0.032(4) 0.003(3) 0.004(3) -0.007(3)
C00X 0.034(4) 0.032(4) 0.028(4) 0.002(3) 0.008(3) 0.003(3)
C00Y 0.030(4) 0.032(3) 0.026(4) -0.001(3) 0.001(3) 0.002(3)
C00Z 0.034(4) 0.035(4) 0.017(3) 0.000(3) 0.002(3) -0.001(3)
C010 0.051(4) 0.025(4) 0.026(4) 0.000(3) 0.000(3) -0.008(3)
C011 0.033(4) 0.035(4) 0.031(4) -0.001(3) -0.003(3) 0.004(3)
C012 0.056(5) 0.020(3) 0.028(4) 0.000(3) -0.001(3) 0.000(3)
C013 0.033(4) 0.027(4) 0.033(4) -0.008(3) -0.008(3) 0.005(3)
C014 0.041(4) 0.033(4) 0.022(4) -0.004(3) 0.003(3) 0.005(3)
C015 0.029(4) 0.028(3) 0.025(4) -0.002(3) 0.002(3) -0.003(3)
C016 0.026(3) 0.041(4) 0.036(4) -0.001(3) 0.003(3) -0.001(3)
C017 0.044(4) 0.035(4) 0.032(4) -0.005(3) -0.007(3) 0.014(3)
C018 0.054(5) 0.033(4) 0.028(4) -0.002(3) -0.017(3) 0.001(3)
C019 0.036(4) 0.035(4) 0.028(4) 0.002(3) 0.004(3) -0.003(3)
C01A 0.039(4) 0.040(4) 0.032(4) 0.001(3) 0.006(3) -0.003(3)
C01B 0.044(4) 0.044(4) 0.043(5) 0.008(3) 0.020(4) 0.009(3)
C01C 0.065(5) 0.038(4) 0.023(4) 0.005(3) -0.001(3) -0.004(4)
C01D 0.037(4) 0.036(4) 0.041(4) -0.012(3) 0.006(3) 0.000(3)
C01E 0.073(6) 0.028(4) 0.027(4) 0.000(3) 0.002(4) 0.004(4)
C01F 0.038(4) 0.046(5) 0.055(5) -0.007(4) -0.008(4) -0.001(4)
C01G 0.040(4) 0.048(5) 0.057(5) 0.002(4) 0.002(4) 0.012(4)
C01H 0.046(5) 0.031(4) 0.056(5) 0.008(4) 0.004(4) 0.012(3)
C01I 0.049(5) 0.044(5) 0.045(5) -0.009(4) 0.005(4) 0.015(4)
C01J 0.044(5) 0.067(6) 0.042(5) -0.015(4) 0.002(4) 0.023(4)
C01K 0.033(4) 0.056(5) 0.057(5) -0.016(4) 0.007(4) 0.005(4)
C01L 0.070(6) 0.041(4) 0.021(4) -0.002(3) -0.006(4) 0.020(4)
C01M 0.040(5) 0.047(5) 0.063(5) 0.004(4) 0.010(4) 0.017(4)
C01N 0.044(4) 0.059(5) 0.048(5) -0.003(4) 0.021(4) 0.015(4)
C01O 0.051(5) 0.041(4) 0.063(6) 0.000(4) 0.006(4) 0.019(4)
C01P 0.033(4) 0.062(5) 0.046(5) -0.018(4) 0.007(3) -0.006(4)
C01Q 0.047(5) 0.070(6) 0.043(5) -0.019(4) -0.006(4) 0.010(4)

loop_
_atom_type_symbol
_atom_type_description
_atom_type_scat_dispersion_real
_atom_type_scat_dispersion_imag
_atom_type_scat_source
C C 0.0033 0.0016 'International Tables Vol C Tables 4.2.6.8 and 6.1.1.4'
H H 0.0000 0.0000 'International Tables Vol C Tables 4.2.6.8 and 6.1.1.4'
N N 0.0061 0.0033 'International Tables Vol C Tables 4.2.6.8 and 6.1.1.4'
O O 0.0106 0.0060 'International Tables Vol C Tables 4.2.6.8 and 6.1.1.4'

loop_
_geom_angle_atom_site_label_1
_geom_angle_atom_site_label_2
_geom_angle_atom_site_label_3
_geom_angle
C00B N007 C00C 116.9(5)
C00B N007 C00H 124.6(5)
C00H N007 C00C 118.5(5)
C00E N008 H008 116.4
C00E N008 C00M 127.1(6)
C00M N008 H008 116.4
C00P N009 C00N 118.9(5)
C015 N009 C00N 117.1(5)
C015 N009 C00P 124.0(5)
C00F N00A H00F 116.0
C00F N00A C00G 128.0(5)
C00G N00A H00F 116.0
O006 C00B N007 120.6(6)
O006 C00B C00K 122.6(6)
N007 C00B C00K 116.7(5)
C00O C00C N007 117.0(6)
C019 C00C N007 120.5(6)
C019 C00C C00O 122.5(6)
C00U C00D H00D 107.3
C00U C00D C00X 113.5(5)
C00X C00D H00D 107.3
C00Z C00D H00D 107.3
C00Z C00D C00U 107.8(5)
C00Z C00D C00X 113.5(5)
O001 C00E N008 123.7(6)
O001 C00E C00U 121.6(6)
N008 C00E C00U 114.7(6)
O002 C00F N00A 124.1(6)
O002 C00F C00K 121.5(5)
N00A C00F C00K 114.4(5)
C00T C00G N00A 123.7(6)
C00T C00G C010 120.6(6)
C010 C00G N00A 115.6(6)
O005 C00H N007 119.8(6)
O005 C00H C00S 123.1(6)
N007 C00H C00S 117.0(5)
C00L C00I H00I 107.1
C00L C00I C01B 111.2(5)
C01B C00I H00I 107.1
C01H C00I H00I 107.1
C01H C00I C00L 114.2(6)
C01H C00I C01B 109.9(6)
H00A C00J H00B 107.9
C00X C00J H00A 109.2
C00X C00J H00B 109.2
C00X C00J C01I 111.9(6)
C01I C00J H00A 109.2
C01I C00J H00B 109.2
C00B C00K C00F 106.1(5)
C00B C00K H00K 107.8
C00B C00K C00L 113.2(5)
C00F C00K H00K 107.8
C00F C00K C00L 113.9(5)
C00L C00K H00K 107.8
C00I C00L C00K 113.0(5)
C00I C00L H00L 107.1
C00K C00L H00L 107.1
C00S C00L C00I 114.7(5)
C00S C00L C00K 107.6(5)
C00S C00L H00L 107.1
C012 C00M N008 123.1(6)
C014 C00M N008 117.1(6)
C014 C00M C012 119.8(6)
C00V C00N N009 118.5(6)
C00Y C00N N009 119.7(6)
C00Y C00N C00V 121.8(6)
C00C C00O H00O 120.6
C00C C00O C00W 118.8(6)
C00W C00O H00O 120.6
O004 C00P N009 119.6(6)
O004 C00P C00Z 123.2(6)
N009 C00P C00Z 117.2(5)
C00R C00Q C00Y 118.1(6)
C00R C00Q C01M 120.9(6)
C00Y C00Q C01M 121.0(6)
C00Q C00R H00R 119.1
C01A C00R C00Q 121.8(6)
C01A C00R H00R 119.1
C00H C00S C00L 116.9(5)
C00H C00S H00G 108.1
C00H C00S H00H 108.1
C00L C00S H00G 108.1
C00L C00S H00H 108.1
H00G C00S H00H 107.3
C00G C00T H00T 119.6
C00G C00T C013 120.8(6)
C013 C00T H00T 119.6
C00D C00U H00U 108.4
C00E C00U C00D 111.0(5)
C00E C00U H00U 108.4
C015 C00U C00D 114.3(5)
C015 C00U C00E 106.3(5)
C015 C00U H00U 108.4
C00N C00V H00V 120.5
C00N C00V C01A 118.9(6)
C01A C00V H00V 120.5
C00O C00W H00W 120.6
C00O C00W C016 118.8(7)
C016 C00W H00W 120.6
C00D C00X H00X 106.6
C00J C00X C00D 111.2(5)
C00J C00X H00X 106.6
C01D C00X C00D 116.0(5)
C01D C00X C00J 109.2(5)
C01D C00X H00X 106.6
C00N C00Y C00Q 119.8(6)
C00N C00Y H00Y 120.1
C00Q C00Y H00Y 120.1
C00D C00Z H00C 109.0
C00D C00Z H00E 109.0
C00P C00Z C00D 112.8(5)
C00P C00Z H00C 109.0
C00P C00Z H00E 109.0
H00C C00Z H00E 107.8
C00G C010 H010 120.3
C00G C010 C01C 119.4(6)
C01C C010 H010 120.3
C016 C011 C019 118.5(6)
C016 C011 C01G 120.7(6)
C019 C011 C01G 120.8(6)
C00M C012 H012 120.3
C01E C012 C00M 119.3(7)
C01E C012 H012 120.3
C00T C013 C018 118.6(6)
C00T C013 C01F 121.5(7)
C018 C013 C01F 119.9(6)
C00M C014 H014 119.3
C00M C014 C017 121.4(7)
C017 C014 H014 119.3
O003 C015 N009 120.6(6)
O003 C015 C00U 121.4(6)
N009 C015 C00U 118.0(5)
C00W C016 H016 119.1
C011 C016 C00W 121.7(6)
C011 C016 H016 119.1
C014 C017 C01L 117.5(7)
C014 C017 C01Q 119.7(7)
C01L C017 C01Q 122.8(7)
C013 C018 H018 119.6
C01C C018 C013 120.8(6)
C01C C018 H018 119.6
C00C C019 C011 119.6(6)
C00C C019 H019 120.2
C011 C019 H019 120.2
C00R C01A C00V 119.6(7)
C00R C01A H01A 120.2
C00V C01A H01A 120.2
C00I C01B H01R 109.5
C00I C01B H01S 109.5
H01R C01B H01S 108.1
C01N C01B C00I 110.7(6)
C01N C01B H01R 109.5
C01N C01B H01S 109.5
C010 C01C H01T 120.1
C018 C01C C010 119.8(7)
C018 C01C H01T 120.1
C00X C01D H01B 109.4
C00X C01D H01C 109.4
C00X C01D C01P 111.3(6)
H01B C01D H01C 108.0
C01P C01D H01B 109.4
C01P C01D H01C 109.4
C012 C01E H01E 119.5
C012 C01E C01L 121.1(7)
C01L C01E H01E 119.5
C013 C01F H01U 109.5
C013 C01F H01V 109.5
C013 C01F H01W 109.5
H01U C01F H01V 109.5
H01U C01F H01W 109.5
H01V C01F H01W 109.5
C011 C01G H01X 109.5
C011 C01G H01Y 109.5
C011 C01G H 109.5
H01X C01G H01Y 109.5
H01X C01G H 109.5
H01Y C01G H 109.5
C00I C01H H01Z 109.5
C00I C01H HA 109.5
C00I C01H C01O 110.6(6)
H01Z C01H HA 108.1
C01O C01H H01Z 109.5
C01O C01H HA 109.5
C00J C01I H01D 109.6
C00J C01I H01F 109.6
H01D C01I H01F 108.1
C01K C01I C00J 110.5(6)
C01K C01I H01D 109.6
C01K C01I H01F 109.6
H01 C01J HB 108.0
C01N C01J H01 109.4
C01N C01J HB 109.4
C01O C01J H01 109.4
C01O C01J HB 109.4
C01O C01J C01N 111.3(7)
C01I C01K H01G 109.5
C01I C01K H01H 109.5
H01G C01K H01H 108.1
C01P C01K C01I 110.7(6)
C01P C01K H01G 109.5
C01P C01K H01H 109.5
C017 C01L H01L 119.6
C01E C01L C017 120.8(7)
C01E C01L H01L 119.6
C00Q C01M H01I 109.5
C00Q C01M H01J 109.5
C00Q C01M H01K 109.5
H01I C01M H01J 109.5
H01I C01M H01K 109.5
H01J C01M H01K 109.5
C01B C01N C01J 110.8(7)
C01B C01N H0AA 109.5
C01B C01N HC 109.5
C01J C01N H0AA 109.5
C01J C01N HC 109.5
H0AA C01N HC 108.1
C01H C01O H1AA 109.3
C01H C01O HD 109.3
C01J C01O C01H 111.6(6)
C01J C01O H1AA 109.3
C01J C01O HD 109.3
H1AA C01O HD 108.0
C01D C01P H01M 109.4
C01D C01P H01N 109.4
C01K C01P C01D 111.0(6)
C01K C01P H01M 109.4
C01K C01P H01N 109.4
H01M C01P H01N 108.0
C017 C01Q H01O 109.5
C017 C01Q H01P 109.5
C017 C01Q H01Q 109.5
H01O C01Q H01P 109.5
H01O C01Q H01Q 109.5
H01P C01Q H01Q 109.5

loop_
_geom_bond_atom_site_label_1
_geom_bond_atom_site_label_2
_geom_bond_distance
O001 C00E 1.230(7)
O002 C00F 1.234(7)
O003 C015 1.211(7)
O004 C00P 1.216(7)
O005 C00H 1.214(7)
O006 C00B 1.205(7)
N007 C00B 1.398(8)
N007 C00C 1.462(8)
N007 C00H 1.411(8)
N008 H008 0.8800
N008 C00E 1.345(8)
N008 C00M 1.418(8)
N009 C00N 1.457(8)
N009 C00P 1.405(8)
N009 C015 1.398(8)
N00A H00F 0.8800
N00A C00F 1.346(8)
N00A C00G 1.410(8)
C00B C00K 1.518(9)
C00C C00O 1.373(9)
C00C C019 1.361(9)
C00D H00D 1.0000
C00D C00U 1.543(8)
C00D C00X 1.544(8)
C00D C00Z 1.531(8)
C00E C00U 1.521(9)
C00F C00K 1.525(8)
C00G C00T 1.362(9)
C00G C010 1.388(9)
C00H C00S 1.498(9)
C00I H00I 1.0000
C00I C00L 1.536(9)
C00I C01B 1.538(9)
C00I C01H 1.524(10)
C00J H00A 0.9900
C00J H00B 0.9900
C00J C00X 1.521(9)
C00J C01I 1.527(9)
C00K H00K 1.0000
C00K C00L 1.538(9)
C00L H00L 1.0000
C00L C00S 1.509(9)
C00M C012 1.394(9)
C00M C014 1.382(9)
C00N C00V 1.376(9)
C00N C00Y 1.371(9)
C00O H00O 0.9500
C00O C00W 1.397(9)
C00P C00Z 1.480(9)
C00Q C00R 1.388(9)
C00Q C00Y 1.396(9)
C00Q C01M 1.506(10)
C00R H00R 0.9500
C00R C01A 1.375(10)
C00S H00G 0.9900
C00S H00H 0.9900
C00T H00T 0.9500
C00T C013 1.388(9)
C00U H00U 1.0000
C00U C015 1.511(8)
C00V H00V 0.9500
C00V C01A 1.385(9)
C00W H00W 0.9500
C00W C016 1.397(10)
C00X H00X 1.0000
C00X C01D 1.519(9)
C00Y H00Y 0.9500
C00Z H00C 0.9900
C00Z H00E 0.9900
C010 H010 0.9500
C010 C01C 1.397(10)
C011 C016 1.375(10)
C011 C019 1.404(9)
C011 C01G 1.501(10)
C012 H012 0.9500
C012 C01E 1.363(10)
C013 C018 1.401(10)
C013 C01F 1.518(10)
C014 H014 0.9500
C014 C017 1.386(9)
C016 H016 0.9500
C017 C01L 1.404(11)
C017 C01Q 1.498(10)
C018 H018 0.9500
C018 C01C 1.367(10)
C019 H019 0.9500
C01A H01A 0.9500
C01B H01R 0.9900
C01B H01S 0.9900
C01B C01N 1.521(10)
C01C H01T 0.9500
C01D H01B 0.9900
C01D H01C 0.9900
C01D C01P 1.532(9)
C01E H01E 0.9500
C01E C01L 1.373(11)
C01F H01U 0.9800
C01F H01V 0.9800
C01F H01W 0.9800
C01G H01X 0.9800
C01G H01Y 0.9800
C01G H 0.9800
C01H H01Z 0.9900
C01H HA 0.9900
C01H C01O 1.531(10)
C01I H01D 0.9900
C01I H01F 0.9900
C01I C01K 1.526(11)
C01J H01 0.9900
C01J HB 0.9900
C01J C01N 1.522(12)
C01J C01O 1.511(12)
C01K H01G 0.9900
C01K H01H 0.9900
C01K C01P 1.520(11)
C01L H01L 0.9500
C01M H01I 0.9800
C01M H01J 0.9800
C01M H01K 0.9800
C01N H0AA 0.9900
C01N HC 0.9900
C01O H1AA 0.9900
C01O HD 0.9900
C01P H01M 0.9900
C01P H01N 0.9900
C01Q H01O 0.9800
C01Q H01P 0.9800
C01Q H01Q 0.9800
